data_7244774
loop_
_publ_author_name
'Mitoraj, Mariusz Pawe\/l'
'Mahmoudi, Ghodrat'
'Akbari Afkhami, Farhad'
'Khandar, AliAkbar'
'White, Jonathan'
'Maniukiewicz, Waldemar'
'Babashkina, Maria G.'
'Sagan, Filip'
'Safin, Damir'

_publ_section_title
;
 Coordination polymers fabricated from Cd(NO3)2 and N,N',O-pincer type
 isonicotinoylhydrazone based polytopyc ligands -- an insight from
 experimental and theoretical investigations
;
_journal_name_full CrystEngComm
_journal_paper_doi 10.1039/D2CE00294A
_journal_year 2022
_chemical_formula_sum 'C12.5 H12 Cd N6 O7.5'
_chemical_formula_weight 478.68
_space_group_crystal_system orthorhombic
_space_group_IT_number 60
_space_group_name_Hall '-P 2n 2ab'
_space_group_name_H-M_alt 'P b c n'
_atom_sites_solution_hydrogens mixed
_audit_creation_method SHELXL-2016/6
_audit_update_record
;
2021-09-04 deposited with the CCDC.	2022-04-08 downloaded from the CCDC.
;
_cell_angle_alpha 90
_cell_angle_beta 90
_cell_angle_gamma 90
_cell_formula_units_Z 8
_cell_length_a 13.4405(3)
_cell_length_b 16.5001(4)
_cell_length_c 14.9111(3)
_cell_measurement_reflns_used 3378
_cell_measurement_temperature 130.0
_cell_measurement_theta_max 73.8414
_cell_measurement_theta_min 2.9611
_cell_volume 3306.83(13)
_computing_cell_refinement
;
CrysAlisPro, Oxford Diffraction Ltd.,
Version 1.171.34.39 (release 18-08-2010 CrysAlis171 .NET)
(compiled Aug 18 2010,17:42:00)
;
_computing_data_collection
;
CrysAlisPro, Oxford Diffraction Ltd.,
Version 1.171.34.39 (release 18-08-2010 CrysAlis171 .NET)
(compiled Aug 18 2010,17:42:00)
;
_computing_data_reduction
;
CrysAlisPro, Oxford Diffraction Ltd.,
Version 1.171.34.39 (release 18-08-2010 CrysAlis171 .NET)
(compiled Aug 18 2010,17:42:00)
;
_computing_structure_refinement 'SHELXL-2016/6 (Sheldrick, 2016)'
_diffrn_ambient_temperature 130(2)
_diffrn_detector_area_resol_mean 10.2273
_diffrn_measured_fraction_theta_full 0.985
_diffrn_measured_fraction_theta_max 0.958
_diffrn_measurement_device_type 'SuperNova, Dual, Cu at zero, Atlas'
_diffrn_measurement_method '\w scans'
_diffrn_radiation_monochromator mirror
_diffrn_radiation_source 'SuperNova (Cu) X-ray Source'
_diffrn_radiation_type 'Cu K\a'
_diffrn_radiation_wavelength 1.5418
_diffrn_reflns_av_R_equivalents 0.0309
_diffrn_reflns_av_unetI/netI 0.0351
_diffrn_reflns_Laue_measured_fraction_full 0.985
_diffrn_reflns_Laue_measured_fraction_max 0.958
_diffrn_reflns_limit_h_max 8
_diffrn_reflns_limit_h_min -16
_diffrn_reflns_limit_k_max 19
_diffrn_reflns_limit_k_min -20
_diffrn_reflns_limit_l_max 13
_diffrn_reflns_limit_l_min -18
_diffrn_reflns_number 7904
_diffrn_reflns_point_group_measured_fraction_full 0.985
_diffrn_reflns_point_group_measured_fraction_max 0.958
_diffrn_reflns_theta_full 67.684
_diffrn_reflns_theta_max 74.006
_diffrn_reflns_theta_min 4.243
_exptl_absorpt_coefficient_mu 11.116
_exptl_absorpt_correction_T_max 0.803
_exptl_absorpt_correction_T_min 0.144
_exptl_absorpt_correction_type gaussian
_exptl_absorpt_process_details
;
CrysAlisPro, Oxford Diffraction Ltd.,
Version 1.171.34.39 (release 18-08-2010 CrysAlis171 .NET)
(compiled Aug 18 2010,17:42:00)
Numerical absorption correction based on gaussian integration over
			a multifaceted crystal model
;
_exptl_crystal_colour colourless
_exptl_crystal_density_diffrn 1.923
_exptl_crystal_description needle
_exptl_crystal_F_000 1896
_exptl_crystal_size_max 0.6600
_exptl_crystal_size_mid 0.0400
_exptl_crystal_size_min 0.0200
_refine_diff_density_max 1.241
_refine_diff_density_min -1.007
_refine_diff_density_rms 0.126
_refine_ls_extinction_method none
_refine_ls_goodness_of_fit_ref 1.028
_refine_ls_hydrogen_treatment mixed
_refine_ls_matrix_type full
_refine_ls_number_parameters 262
_refine_ls_number_reflns 3232
_refine_ls_number_restraints 11
_refine_ls_restrained_S_all 1.042
_refine_ls_R_factor_all 0.0547
_refine_ls_R_factor_gt 0.0411
_refine_ls_shift/su_max 0.000
_refine_ls_shift/su_mean 0.000
_refine_ls_structure_factor_coef Fsqd
_refine_ls_weighting_details 'w=1/[\s^2^(Fo^2^)+(0.0669P)^2^+2.6069P] where P=(Fo^2^+2Fc^2^)/3'
_refine_ls_weighting_scheme calc
_refine_ls_wR_factor_gt 0.1059
_refine_ls_wR_factor_ref 0.1182
_reflns_Friedel_coverage 0.000
_reflns_number_gt 2456
_reflns_number_total 3232
_reflns_threshold_expression 'I > 2\s(I)'
_cod_data_source_file d2ce00294a2.cif
_cod_data_source_block shelx
_cod_original_formula_sum 'C12.50 H12 Cd N6 O7.50'
_cod_database_code 7244774
_shelx_shelxl_version_number 2016/6
_shelx_space_group_comment
;
The symmetry employed for this shelxl refinement is uniquely defined
by the following loop, which should always be used as a source of
symmetry information in preference to the above space-group names.
They are only intended as comments.
;

loop_
_space_group_symop_operation_xyz
'x, y, z'
'-x+1/2, -y+1/2, z+1/2'
'x+1/2, -y+1/2, -z'
'-x, y, -z+1/2'
'-x, -y, -z'
'x-1/2, y-1/2, -z-1/2'
'-x-1/2, y-1/2, z'
'x, -y, z-1/2'

loop_
_atom_site_label
_atom_site_type_symbol
_atom_site_fract_x
_atom_site_fract_y
_atom_site_fract_z
_atom_site_U_iso_or_equiv
_atom_site_adp_type
_atom_site_occupancy
_atom_site_site_symmetry_order
_atom_site_calc_flag
_atom_site_refinement_flags_posn
_atom_site_refinement_flags_adp
_atom_site_refinement_flags_occupancy
_atom_site_disorder_assembly
_atom_site_disorder_group
C1 C 0.1333(3) 0.3961(3) 0.2079(3) 0.0310(9) Uani 1 1 d . . . . .
H1 H 0.137154 0.342017 0.225331 0.037 Uiso 1 1 calc R U . . .
C2 C 0.1362(3) 0.4557(3) 0.2734(3) 0.0293(9) Uani 1 1 d . . . . .
H2 H 0.142298 0.441653 0.333572 0.035 Uiso 1 1 calc R U . . .
C3 C 0.1301(3) 0.5364(3) 0.2485(3) 0.0255(8) Uani 1 1 d . . . . .
C4 C 0.1208(3) 0.5543(3) 0.1575(3) 0.0311(9) Uani 1 1 d . . . . .
H4 H 0.116018 0.607856 0.138416 0.037 Uiso 1 1 calc R U . . .
C5 C 0.1187(3) 0.4918(3) 0.0962(3) 0.0302(9) Uani 1 1 d . . . . .
H5 H 0.112494 0.504497 0.035662 0.036 Uiso 1 1 calc R U . . .
C6 C 0.1305(3) 0.5987(3) 0.3218(3) 0.0272(8) Uani 1 1 d . . . . .
C7 C 0.1297(4) 0.8077(3) 0.3413(3) 0.0345(10) Uani 1 1 d . . . . .
H7 H 0.129906 0.823517 0.281393 0.041 Uiso 1 1 calc R U . . .
C8 C 0.1300(3) 0.8680(3) 0.4133(3) 0.0329(9) Uani 1 1 d . . . . .
C9 C 0.1290(4) 0.9505(3) 0.3934(4) 0.0457(12) Uani 1 1 d . . . . .
H9 H 0.128561 0.968138 0.334139 0.055 Uiso 1 1 calc R U . . .
C10 C 0.1287(5) 1.0059(3) 0.4636(5) 0.0518(14) Uani 1 1 d . . . . .
H10 H 0.126869 1.061329 0.452654 0.062 Uiso 1 1 calc R U . . .
C11 C 0.1313(5) 0.9764(4) 0.5494(4) 0.0541(15) Uani 1 1 d . . . . .
H11 H 0.131837 1.011951 0.597780 0.065 Uiso 1 1 calc R U . . .
C12 C 0.1330(5) 0.8928(4) 0.5642(4) 0.0532(14) Uani 1 1 d . . . . .
H12 H 0.135338 0.873891 0.622912 0.064 Uiso 1 1 calc R U . . .
C13 C -0.0375(9) 0.1161(9) 0.2198(11) 0.085(4) Uani 0.5 1 d D U P A -1
H13A H -0.007524 0.158673 0.254390 0.127 Uiso 0.5 1 calc R U P A -1
H13B H -0.008385 0.114949 0.161053 0.127 Uiso 0.5 1 calc R U P A -1
H13C H -0.026466 0.065050 0.249023 0.127 Uiso 0.5 1 calc R U P A -1
O8 O -0.1380(7) 0.1299(5) 0.2126(5) 0.0500(18) Uani 0.5 1 d D U P A -1
O1 O 0.1290(3) 0.5789(2) 0.4013(2) 0.0347(7) Uani 1 1 d . . . . .
O2 O 0.2992(3) 0.3246(2) 0.0265(2) 0.0372(8) Uani 1 1 d . . . . .
O3 O 0.4104(3) 0.2980(4) 0.1268(3) 0.0755(17) Uani 1 1 d . . . . .
O4 O 0.2623(3) 0.2496(2) 0.1403(2) 0.0441(8) Uani 1 1 d . . . . .
O5 O -0.0500(3) 0.3364(3) 0.0134(2) 0.0449(9) Uani 1 1 d . . . . .
O6 O 0.0006(3) 0.2587(2) 0.1201(2) 0.0427(8) Uani 1 1 d . . . . .
O7 O -0.1550(3) 0.2944(3) 0.1143(3) 0.0530(11) Uani 1 1 d D . . . .
Cd Cd 0.12631(3) 0.30460(2) 0.01482(2) 0.02981(14) Uani 1 1 d . . . . .
N1 N 0.1251(3) 0.4138(2) 0.1196(2) 0.0279(7) Uani 1 1 d . . . . .
N2 N 0.1315(3) 0.8390(3) 0.4975(3) 0.0371(9) Uani 1 1 d . . . . .
N3 N 0.3252(3) 0.2912(3) 0.0981(3) 0.0374(9) Uani 1 1 d . . . . .
N4 N -0.0706(3) 0.2967(3) 0.0831(3) 0.0368(9) Uani 1 1 d . . . . .
N5 N 0.1293(3) 0.7334(2) 0.3626(2) 0.0270(7) Uani 1 1 d . . . . .
N6 N 0.1300(3) 0.6769(2) 0.2959(2) 0.0311(8) Uani 1 1 d D . . . .
H8A H -0.1671(17) 0.1611(18) 0.178(4) 0.09(6) Uiso 0.5 1 d D . P B -1
H6A H 0.151(4) 0.688(4) 0.2451(19) 0.053(19) Uiso 1 1 d D . . . .

loop_
_atom_site_aniso_label
_atom_site_aniso_U_11
_atom_site_aniso_U_22
_atom_site_aniso_U_33
_atom_site_aniso_U_23
_atom_site_aniso_U_13
_atom_site_aniso_U_12
C1 0.045(2) 0.030(2) 0.0182(19) 0.0015(17) 0.0007(17) 0.001(2)
C2 0.039(2) 0.033(2) 0.0159(18) 0.0007(17) -0.0006(15) 0.0012(19)
C3 0.0312(19) 0.029(2) 0.0163(18) 0.0007(16) -0.0006(15) -0.0027(17)
C4 0.044(2) 0.030(2) 0.0189(19) 0.0023(17) 0.0016(17) -0.002(2)
C5 0.043(2) 0.032(2) 0.0157(18) 0.0038(17) 0.0023(17) -0.003(2)
C6 0.033(2) 0.030(2) 0.0186(19) -0.0008(17) 0.0000(15) 0.0003(18)
C7 0.048(3) 0.033(2) 0.023(2) 0.0025(17) 0.0015(18) 0.002(2)
C8 0.036(2) 0.029(2) 0.034(2) -0.0036(19) -0.0004(18) -0.0006(19)
C9 0.061(3) 0.032(2) 0.045(3) -0.002(2) -0.003(3) 0.001(3)
C10 0.062(3) 0.031(2) 0.062(4) -0.005(3) -0.007(3) 0.001(3)
C11 0.067(3) 0.044(3) 0.051(3) -0.023(3) -0.001(3) 0.003(3)
C12 0.081(4) 0.044(3) 0.035(3) -0.014(2) -0.003(3) 0.003(3)
C13 0.126(9) 0.062(7) 0.065(7) -0.008(6) 0.022(7) -0.014(7)
O8 0.090(5) 0.035(3) 0.025(3) 0.005(3) 0.009(4) -0.001(4)
O1 0.0568(19) 0.0320(15) 0.0152(14) 0.0013(12) -0.0016(13) -0.0019(16)
O2 0.0496(19) 0.0374(17) 0.0246(16) 0.0022(14) 0.0017(14) 0.0059(16)
O3 0.044(2) 0.146(5) 0.037(2) -0.011(3) -0.0065(18) 0.026(3)
O4 0.070(2) 0.0359(17) 0.0270(16) 0.0036(15) 0.0019(16) 0.0071(18)
O5 0.055(2) 0.049(2) 0.0307(18) 0.0028(16) -0.0095(15) 0.0002(18)
O6 0.0441(18) 0.047(2) 0.0371(18) 0.0084(16) -0.0014(15) -0.0038(17)
O7 0.0428(19) 0.067(3) 0.049(2) -0.024(2) 0.0060(18) -0.0070(18)
Cd 0.0434(2) 0.0289(2) 0.0171(2) 0.00110(10) 0.00053(11) 0.00033(13)
N1 0.0328(17) 0.0334(18) 0.0175(16) -0.0015(14) 0.0004(13) -0.0010(16)
N2 0.045(2) 0.037(2) 0.0289(18) -0.0068(18) 0.0013(17) 0.0042(19)
N3 0.041(2) 0.050(2) 0.0208(17) -0.0041(18) -0.0011(17) 0.0112(19)
N4 0.038(2) 0.041(2) 0.031(2) -0.0126(18) -0.0001(17) -0.0074(18)
N5 0.0322(17) 0.0276(17) 0.0212(16) -0.0053(14) -0.0004(14) -0.0024(15)
N6 0.049(2) 0.0296(17) 0.0144(16) 0.0001(14) 0.0028(16) 0.0032(18)

loop_
_atom_type_symbol
_atom_type_description
_atom_type_scat_dispersion_real
_atom_type_scat_dispersion_imag
_atom_type_scat_source
C C 0.0181 0.0091 'International Tables Vol C Tables 4.2.6.8 and 6.1.1.4'
H H 0.0000 0.0000 'International Tables Vol C Tables 4.2.6.8 and 6.1.1.4'
O O 0.0492 0.0322 'International Tables Vol C Tables 4.2.6.8 and 6.1.1.4'
Cd Cd 0.1185 4.6533 'International Tables Vol C Tables 4.2.6.8 and 6.1.1.4'
N N 0.0311 0.0180 'International Tables Vol C Tables 4.2.6.8 and 6.1.1.4'

loop_
_geom_angle_atom_site_label_1
_geom_angle_atom_site_label_2
_geom_angle_atom_site_label_3
_geom_angle
_geom_angle_site_symmetry_1
_geom_angle_site_symmetry_3
_geom_angle_publ_flag
N1 C1 C2 122.3(4) . . ?
C3 C2 C1 119.5(4) . . ?
C2 C3 C4 118.1(4) . . ?
C2 C3 C6 117.5(4) . . ?
C4 C3 C6 124.4(4) . . ?
C5 C4 C3 119.3(4) . . ?
N1 C5 C4 123.1(4) . . ?
O1 C6 N6 122.0(4) . . ?
O1 C6 C3 121.4(4) . . ?
N6 C6 C3 116.5(4) . . ?
N5 C7 C8 118.2(4) . . ?
N2 C8 C9 123.1(5) . . ?
N2 C8 C7 116.4(4) . . ?
C9 C8 C7 120.5(5) . . ?
C10 C9 C8 118.8(6) . . ?
C11 C10 C9 118.1(6) . . ?
C10 C11 C12 119.9(6) . . ?
N2 C12 C11 122.7(6) . . ?
C6 O1 Cd 116.0(3) . 8_566 ?
N3 O2 Cd 106.1(3) . . ?
N4 O5 Cd 95.5(3) . . ?
N4 O6 Cd 95.1(3) . . ?
O2 Cd N5 95.30(12) . 8_565 ?
O2 Cd N2 96.82(14) . 8_565 ?
N5 Cd N2 68.35(14) 8_565 8_565 ?
O2 Cd N1 81.49(12) . . ?
N5 Cd N1 146.35(13) 8_565 . ?
N2 Cd N1 145.26(14) 8_565 . ?
O2 Cd O5 159.11(14) . . ?
N5 Cd O5 93.76(12) 8_565 . ?
N2 Cd O5 104.02(14) 8_565 . ?
N1 Cd O5 80.55(13) . . ?
O2 Cd O6 133.07(11) . . ?
N5 Cd O6 123.52(12) 8_565 . ?
N2 Cd O6 77.30(14) 8_565 . ?
N1 Cd O6 78.88(13) . . ?
O5 Cd O6 52.66(12) . . ?
O2 Cd O1 85.97(11) . 8_565 ?
N5 Cd O1 64.06(11) 8_565 8_565 ?
N2 Cd O1 132.38(12) 8_565 8_565 ?
N1 Cd O1 82.29(12) . 8_565 ?
O5 Cd O1 81.14(12) . 8_565 ?
O6 Cd O1 132.17(12) . 8_565 ?
C5 N1 C1 117.9(4) . . ?
C5 N1 Cd 123.8(3) . . ?
C1 N1 Cd 118.3(3) . . ?
C12 N2 C8 117.4(5) . . ?
C12 N2 Cd 125.6(4) . 8_566 ?
C8 N2 Cd 117.0(3) . 8_566 ?
O3 N3 O2 121.2(5) . . ?
O3 N3 O4 120.2(5) . . ?
O2 N3 O4 118.6(4) . . ?
O7 N4 O5 122.2(5) . . ?
O7 N4 O6 121.1(5) . . ?
O5 N4 O6 116.8(4) . . ?
C7 N5 N6 118.5(4) . . ?
C7 N5 Cd 120.0(3) . 8_566 ?
N6 N5 Cd 121.5(3) . 8_566 ?
C6 N6 N5 116.4(3) . . ?

loop_
_geom_bond_atom_site_label_1
_geom_bond_atom_site_label_2
_geom_bond_distance
_geom_bond_site_symmetry_2
_geom_bond_publ_flag
C1 N1 1.354(5) . ?
C1 C2 1.387(6) . ?
C2 C3 1.385(6) . ?
C3 C4 1.393(6) . ?
C3 C6 1.500(6) . ?
C4 C5 1.380(6) . ?
C5 N1 1.336(6) . ?
C6 O1 1.230(5) . ?
C6 N6 1.348(6) . ?
C7 N5 1.267(6) . ?
C7 C8 1.464(7) . ?
C8 N2 1.344(7) . ?
C8 C9 1.393(7) . ?
C9 C10 1.391(8) . ?
C10 C11 1.369(9) . ?
C11 C12 1.397(9) . ?
C12 N2 1.332(7) . ?
C13 O8 1.373(9) . ?
O1 Cd 2.561(3) 8_566 ?
O2 N3 1.252(5) . ?
O2 Cd 2.353(4) . ?
O3 N3 1.227(6) . ?
O4 N3 1.258(6) . ?
O5 N4 1.259(6) . ?
O5 Cd 2.427(4) . ?
O6 N4 1.270(6) . ?
O6 Cd 2.428(3) . ?
O7 N4 1.226(6) . ?
Cd N5 2.355(4) 8_565 ?
Cd N2 2.385(5) 8_565 ?
Cd N1 2.385(4) . ?
N5 N6 1.363(5) . ?

loop_
_geom_hbond_atom_site_label_D
_geom_hbond_atom_site_label_H
_geom_hbond_atom_site_label_A
_geom_hbond_distance_DH
_geom_hbond_distance_HA
_geom_hbond_distance_DA
_geom_hbond_angle_DHA
_geom_hbond_site_symmetry_A
C1 H1 O4 0.93 2.60 3.141(6) 117.5 .
C1 H1 O7 0.93 2.53 3.150(6) 124.5 4
C2 H2 O7 0.93 2.56 3.154(6) 122.4 4
C4 H4 O5 0.93 2.60 3.264(6) 128.8 5_565
C5 H5 O1 0.93 2.44 3.134(5) 131.4 8_565
C7 H7 O3 0.93 2.41 3.247(7) 150.5 7_665
O8 H8A O7 0.830(10) 2.400(10) 3.094(9) 141(2) .
N6 H6A O4 0.828(10) 2.20(2) 2.986(5) 159(6) 7_665
O8 H8A O7 0.830(10) 2.400(10) 3.094(9) 141(2) .
N6 H6A O4 0.828(10) 2.20(2) 2.986(5) 159(6) 7_665

loop_
_geom_torsion_atom_site_label_1
_geom_torsion_atom_site_label_2
_geom_torsion_atom_site_label_3
_geom_torsion_atom_site_label_4
_geom_torsion
_geom_torsion_site_symmetry_1
_geom_torsion_site_symmetry_2
_geom_torsion_site_symmetry_3
_geom_torsion_site_symmetry_4
_geom_torsion_publ_flag
N1 C1 C2 C3 0.3(7) . . . . ?
C1 C2 C3 C4 0.2(7) . . . . ?
C1 C2 C3 C6 178.2(4) . . . . ?
C2 C3 C4 C5 -0.4(7) . . . . ?
C6 C3 C4 C5 -178.3(4) . . . . ?
C3 C4 C5 N1 0.1(7) . . . . ?
C2 C3 C6 O1 -5.2(7) . . . . ?
C4 C3 C6 O1 172.7(4) . . . . ?
C2 C3 C6 N6 176.5(4) . . . . ?
C4 C3 C6 N6 -5.6(7) . . . . ?
N5 C7 C8 N2 1.1(7) . . . . ?
N5 C7 C8 C9 -179.0(5) . . . . ?
N2 C8 C9 C10 -0.5(9) . . . . ?
C7 C8 C9 C10 179.6(5) . . . . ?
C8 C9 C10 C11 1.2(9) . . . . ?
C9 C10 C11 C12 -0.7(10) . . . . ?
C10 C11 C12 N2 -0.6(11) . . . . ?
N6 C6 O1 Cd -0.5(6) . . . 8_566 ?
C3 C6 O1 Cd -178.7(3) . . . 8_566 ?
C4 C5 N1 C1 0.5(7) . . . . ?
C4 C5 N1 Cd -178.2(3) . . . . ?
C2 C1 N1 C5 -0.7(7) . . . . ?
C2 C1 N1 Cd 178.1(3) . . . . ?
C11 C12 N2 C8 1.2(9) . . . . ?
C11 C12 N2 Cd -176.9(5) . . . 8_566 ?
C9 C8 N2 C12 -0.7(8) . . . . ?
C7 C8 N2 C12 179.2(5) . . . . ?
C9 C8 N2 Cd 177.6(4) . . . 8_566 ?
C7 C8 N2 Cd -2.6(6) . . . 8_566 ?
Cd O2 N3 O3 -173.2(4) . . . . ?
Cd O2 N3 O4 7.4(5) . . . . ?
Cd O5 N4 O7 178.2(4) . . . . ?
Cd O5 N4 O6 -1.7(4) . . . . ?
Cd O6 N4 O7 -178.2(4) . . . . ?
Cd O6 N4 O5 1.7(4) . . . . ?
C8 C7 N5 N6 -179.4(4) . . . . ?
C8 C7 N5 Cd 1.0(6) . . . 8_566 ?
O1 C6 N6 N5 1.0(7) . . . . ?
C3 C6 N6 N5 179.3(4) . . . . ?
C7 N5 N6 C6 179.3(5) . . . . ?
Cd N5 N6 C6 -1.0(5) 8_566 . . . ?
